data_7216346
loop_
_publ_author_name
'Fan, Liming'
'Gao, Yan'
'Liu, Guangzeng'
'Fan, Weiliu'
'Song, Weikuo'
'Sun, Liming'
'Zhao, Xian'
'Zhang, Xiutang'

_publ_section_title
;
 Syntheses, structures, and magnetic properties of six coordination
 polymers based on 4,5-di(4&#x2032;-carboxylphenyl)phthalic acid and
 different bis(imidazole) bridging linkers
;
_journal_issue 33
_journal_name_full CrystEngComm
_journal_page_first 7649
_journal_paper_doi 10.1039/C4CE00760C
_journal_volume 16
_journal_year 2014
_chemical_formula_moiety 'C50 H38 Co2 N8 O8, 2(H2 O)'
_chemical_formula_sum 'C50 H42 Co2 N8 O10'
_chemical_formula_weight 1032.78
_chemical_name_systematic
; 
 ? 
;
_space_group_IT_number 14
_symmetry_cell_setting monoclinic
_symmetry_space_group_name_Hall '-P 2ybc'
_symmetry_space_group_name_H-M 'P 1 21/c 1'
_atom_sites_solution_hydrogens geom
_atom_sites_solution_primary direct
_atom_sites_solution_secondary difmap
_audit_creation_method SHELXL-97
_cell_angle_alpha 90.00
_cell_angle_beta 120.491(5)
_cell_angle_gamma 90.00
_cell_formula_units_Z 4
_cell_length_a 15.591(3)
_cell_length_b 16.362(3)
_cell_length_c 21.032(3)
_cell_measurement_reflns_used 1791
_cell_measurement_temperature 293(2)
_cell_measurement_theta_max 20.67
_cell_measurement_theta_min 2.62
_cell_volume 4623.3(14)
_computing_cell_refinement 'Bruker SMART'
_computing_data_collection 'Bruker SMART'
_computing_data_reduction 'Bruker SAINT'
_computing_molecular_graphics 'Bruker SHELXTL'
_computing_publication_material 'Bruker SHELXTL'
_computing_structure_refinement 'SHELXL-97 (Sheldrick, 1997)'
_computing_structure_solution 'SHELXS-97 (Sheldrick, 1990)'
_diffrn_ambient_temperature 293(2)
_diffrn_measured_fraction_theta_full 0.985
_diffrn_measured_fraction_theta_max 0.985
_diffrn_measurement_device_type 'CCD area detector'
_diffrn_measurement_method 'phi and omega scans'
_diffrn_radiation_monochromator graphite
_diffrn_radiation_source 'fine-focus sealed tube'
_diffrn_radiation_type MoK\a
_diffrn_radiation_wavelength 0.71073
_diffrn_reflns_av_R_equivalents 0.1289
_diffrn_reflns_av_sigmaI/netI 0.1566
_diffrn_reflns_limit_h_max 10
_diffrn_reflns_limit_h_min -18
_diffrn_reflns_limit_k_max 19
_diffrn_reflns_limit_k_min -19
_diffrn_reflns_limit_l_max 25
_diffrn_reflns_limit_l_min -22
_diffrn_reflns_number 22842
_diffrn_reflns_theta_full 25.00
_diffrn_reflns_theta_max 25.00
_diffrn_reflns_theta_min 1.96
_diffrn_standards_number 0
_exptl_absorpt_coefficient_mu 0.788
_exptl_absorpt_correction_T_max 0.8843
_exptl_absorpt_correction_T_min 0.8274
_exptl_absorpt_correction_type multi-scan
_exptl_absorpt_process_details '(SADABS; Bruker, 2001)'
_exptl_crystal_colour violet
_exptl_crystal_density_diffrn 1.484
_exptl_crystal_density_method 'not measured'
_exptl_crystal_description block
_exptl_crystal_F_000 2128
_exptl_crystal_size_max 0.25
_exptl_crystal_size_mid 0.21
_exptl_crystal_size_min 0.16
_refine_diff_density_max 0.677
_refine_diff_density_min -0.542
_refine_diff_density_rms 0.093
_refine_ls_extinction_coef 0.0078(3)
_refine_ls_extinction_expression Fc^*^=kFc[1+0.001xFc^2^\l^3^/sin(2\q)]^-1/4^
_refine_ls_extinction_method SHELXL
_refine_ls_goodness_of_fit_ref 0.999
_refine_ls_hydrogen_treatment mixed
_refine_ls_matrix_type full
_refine_ls_number_parameters 636
_refine_ls_number_reflns 8025
_refine_ls_number_restraints 6
_refine_ls_restrained_S_all 0.999
_refine_ls_R_factor_all 0.1510
_refine_ls_R_factor_gt 0.0661
_refine_ls_shift/su_max 0.001
_refine_ls_shift/su_mean 0.000
_refine_ls_structure_factor_coef Fsqd
_refine_ls_weighting_details 'calc w=1/[\s^2^(Fo^2^)+(0.0501P)^2^+0.0000P] where P=(Fo^2^+2Fc^2^)/3'
_refine_ls_weighting_scheme calc
_refine_ls_wR_factor_gt 0.1310
_refine_ls_wR_factor_ref 0.1626
_reflns_number_gt 3672
_reflns_number_total 8025
_reflns_threshold_expression >2sigma(I)
_cod_data_source_file c4ce00760c5.cif
_cod_data_source_block z
_cod_depositor_comments 'Adding full bibliography for 7216341--7216346.cif.'
_cod_original_cell_volume 4622(14)
_cod_original_sg_symbol_H-M 'P 21/c'
_cod_database_code 7216346

loop_
_symmetry_equiv_pos_as_xyz
'x, y, z'
'-x, y+1/2, -z+1/2'
'-x, -y, -z'
'x, -y-1/2, z-1/2'

loop_
_atom_site_label
_atom_site_type_symbol
_atom_site_fract_x
_atom_site_fract_y
_atom_site_fract_z
_atom_site_U_iso_or_equiv
_atom_site_adp_type
_atom_site_occupancy
_atom_site_symmetry_multiplicity
_atom_site_calc_flag
_atom_site_refinement_flags
C1 C -0.0832(3) 0.0327(3) -0.1778(2) 0.0409(12) Uani 1 1 d .
C2 C -0.0711(3) 0.0999(2) -0.1256(2) 0.0364(12) Uani 1 1 d .
C3 C -0.1523(3) 0.1415(3) -0.1335(2) 0.0394(13) Uani 1 1 d .
C4 C -0.2532(4) 0.1112(3) -0.1775(2) 0.0440(13) Uani 1 1 d .
C5 C -0.1372(3) 0.2098(3) -0.0909(2) 0.0433(13) Uani 1 1 d .
H5 H -0.1925 0.2395 -0.0984 0.052 Uiso 1 1 calc R
C6 C -0.0463(4) 0.2360(2) -0.0387(2) 0.0422(13) Uani 1 1 d .
C7 C 0.0349(4) 0.1921(3) -0.0291(2) 0.0407(13) Uani 1 1 d .
C8 C 0.0197(4) 0.1253(3) -0.0740(2) 0.0425(13) Uani 1 1 d .
H8 H 0.0749 0.0968 -0.0681 0.051 Uiso 1 1 calc R
C9 C 0.1347(3) 0.2149(2) 0.0276(2) 0.0374(12) Uani 1 1 d .
C10 C 0.1693(3) 0.2914(3) 0.0303(2) 0.0488(14) Uani 1 1 d .
H10 H 0.1307 0.3291 -0.0063 0.059 Uiso 1 1 calc R
C11 C 0.2594(4) 0.3127(3) 0.0859(2) 0.0545(15) Uani 1 1 d .
H11 H 0.2831 0.3652 0.0872 0.065 Uiso 1 1 calc R
C12 C 0.3169(4) 0.2588(3) 0.1406(2) 0.0462(14) Uani 1 1 d .
C13 C 0.2814(4) 0.1807(3) 0.1368(2) 0.0485(14) Uani 1 1 d .
H13 H 0.3192 0.1432 0.1738 0.058 Uiso 1 1 calc R
C14 C 0.1930(4) 0.1585(3) 0.0800(2) 0.0469(14) Uani 1 1 d .
H14 H 0.1711 0.1048 0.0761 0.056 Uiso 1 1 calc R
C15 C 0.4121(4) 0.2853(3) 0.2035(2) 0.0500(15) Uani 1 1 d .
C16 C -0.0380(3) 0.3056(3) 0.0089(2) 0.0427(13) Uani 1 1 d .
C17 C -0.0771(4) 0.3810(3) -0.0210(2) 0.0523(15) Uani 1 1 d .
H17 H -0.1068 0.3887 -0.0717 0.063 Uiso 1 1 calc R
C18 C -0.0727(4) 0.4452(3) 0.0231(2) 0.0538(15) Uani 1 1 d .
H18 H -0.0978 0.4961 0.0022 0.065 Uiso 1 1 calc R
C19 C -0.0317(4) 0.4342(3) 0.0969(2) 0.0460(13) Uani 1 1 d .
C20 C 0.0058(4) 0.3588(3) 0.1248(2) 0.0534(15) Uani 1 1 d .
H20 H 0.0333 0.3501 0.1752 0.064 Uiso 1 1 calc R
C21 C 0.0047(4) 0.2959(3) 0.0821(2) 0.0498(14) Uani 1 1 d .
H21 H 0.0335 0.2461 0.1037 0.060 Uiso 1 1 calc R
C22 C -0.0294(4) 0.5004(3) 0.1447(3) 0.0529(14) Uani 1 1 d .
C23 C 0.5995(5) 0.5185(5) 0.1621(4) 0.158(3) Uani 1 1 d .
H23 H 0.6654 0.5025 0.1819 0.189 Uiso 1 1 calc R
C24 C 0.5522(6) 0.5727(6) 0.1071(5) 0.208(4) Uani 1 1 d .
H24 H 0.5803 0.6034 0.0850 0.250 Uiso 1 1 calc R
C25 C 0.4580(4) 0.5266(3) 0.1386(3) 0.0639(16) Uani 1 1 d .
H25 H 0.4004 0.5180 0.1406 0.077 Uiso 1 1 calc R
C26 C 0.3842(4) 0.6203(3) 0.0319(3) 0.0549(16) Uani 1 1 d .
C27 C 0.3908(4) 0.7026(3) 0.0371(2) 0.0568(16) Uani 1 1 d .
H27 H 0.4407 0.7259 0.0806 0.068 Uiso 1 1 calc R
C28 C 0.3270(4) 0.7531(3) -0.0191(2) 0.0519(15) Uani 1 1 d .
C29 C 0.2563(4) 0.7141(3) -0.0800(2) 0.0470(14) Uani 1 1 d .
C30 C 0.2486(4) 0.6301(3) -0.0845(2) 0.0543(16) Uani 1 1 d .
H30 H 0.1980 0.6065 -0.1275 0.065 Uiso 1 1 calc R
C31 C 0.2987(4) 0.4891(3) -0.0350(3) 0.076(2) Uani 1 1 d .
H31A H 0.2538 0.4730 -0.0187 0.114 Uiso 1 1 calc R
H31B H 0.3620 0.4633 -0.0048 0.114 Uiso 1 1 calc R
H31C H 0.2719 0.4729 -0.0855 0.114 Uiso 1 1 calc R
C32 C 0.3386(4) 0.8438(3) -0.0117(3) 0.078(2) Uani 1 1 d .
H32A H 0.3144 0.8677 -0.0595 0.117 Uiso 1 1 calc R
H32B H 0.4076 0.8572 0.0196 0.117 Uiso 1 1 calc R
H32C H 0.3011 0.8647 0.0095 0.117 Uiso 1 1 calc R
C33 C 0.1692(5) 0.7483(3) -0.2112(2) 0.082(2) Uani 1 1 d .
H33 H 0.1991 0.7102 -0.2266 0.099 Uiso 1 1 calc R
C34 C 0.0995(5) 0.8013(3) -0.2530(3) 0.082(2) Uani 1 1 d .
H34 H 0.0718 0.8067 -0.3037 0.098 Uiso 1 1 calc R
C35 C 0.1286(4) 0.8202(3) -0.1452(2) 0.0460(13) Uani 1 1 d .
H35 H 0.1267 0.8404 -0.1046 0.055 Uiso 1 1 calc R
C36 C 0.4560(4) 0.4553(3) 0.3350(3) 0.0741(18) Uani 1 1 d .
H36 H 0.4008 0.4227 0.3060 0.089 Uiso 1 1 calc R
C37 C 0.4630(4) 0.5072(3) 0.3855(3) 0.0777(17) Uani 1 1 d .
H37 H 0.4146 0.5181 0.3978 0.093 Uiso 1 1 calc R
C38 C 0.5951(4) 0.5076(3) 0.3818(2) 0.0519(14) Uani 1 1 d .
H38 H 0.6595 0.5194 0.3928 0.062 Uiso 1 1 calc R
C39 C 0.5979(4) 0.5993(3) 0.4733(2) 0.0492(14) Uani 1 1 d .
C40 C 0.5604(4) 0.6778(3) 0.4628(2) 0.0534(15) Uani 1 1 d .
C41 C 0.6121(4) 0.7301(3) 0.5219(2) 0.0552(15) Uani 1 1 d .
H41 H 0.5912 0.7841 0.5181 0.066 Uiso 1 1 calc R
C42 C 0.6923(4) 0.7043(3) 0.5850(2) 0.0496(14) Uani 1 1 d .
C43 C 0.7286(4) 0.6261(3) 0.5943(3) 0.0569(16) Uani 1 1 d .
C44 C 0.6764(4) 0.5740(3) 0.5351(2) 0.0524(15) Uani 1 1 d .
H44 H 0.6969 0.5200 0.5389 0.063 Uiso 1 1 calc R
C45 C 0.8168(5) 0.5989(3) 0.6624(3) 0.082(2) Uani 1 1 d .
H45A H 0.8377 0.5466 0.6544 0.123 Uiso 1 1 calc R
H45B H 0.8010 0.5943 0.7009 0.123 Uiso 1 1 calc R
H45C H 0.8695 0.6378 0.6767 0.123 Uiso 1 1 calc R
C46 C 0.4763(4) 0.7078(3) 0.3930(2) 0.0727(19) Uani 1 1 d .
H46A H 0.4809 0.6861 0.3524 0.109 Uiso 1 1 calc R
H46B H 0.4782 0.7664 0.3920 0.109 Uiso 1 1 calc R
H46C H 0.4149 0.6904 0.3890 0.109 Uiso 1 1 calc R
C47 C 0.8152(4) 0.8094(3) 0.6522(2) 0.0490(13) Uani 1 1 d .
H47 H 0.8401 0.8099 0.6203 0.059 Uiso 1 1 calc R
C48 C 0.7928(5) 0.8365(4) 0.7383(3) 0.0919(19) Uani 1 1 d .
H48 H 0.7978 0.8599 0.7803 0.110 Uiso 1 1 calc R
C49 C 0.7272(5) 0.7791(4) 0.6978(3) 0.096(2) Uani 1 1 d .
H49 H 0.6798 0.7552 0.7062 0.115 Uiso 1 1 calc R
C117 C 0.3116(4) 0.5807(3) -0.0289(3) 0.0567(16) Uani 1 1 d .
Co1 Co 0.56390(5) 0.40619(4) 0.25697(3) 0.04303(19) Uani 1 1 d .
Co2 Co -0.03510(5) -0.07081(3) -0.24663(3) 0.03891(18) Uani 1 1 d .
N1 N 0.5406(3) 0.4921(2) 0.1833(2) 0.0541(12) Uani 1 1 d .
N2 N 0.4605(4) 0.5743(3) 0.0905(2) 0.0672(13) Uani 1 1 d .
N3 N 0.1883(3) 0.7601(2) -0.14224(18) 0.0466(11) Uani 1 1 d .
N4 N 0.0742(3) 0.8467(2) -0.21137(19) 0.0462(11) Uani 1 1 d .
N5 N 0.5377(3) 0.4561(2) 0.3313(2) 0.0512(11) Uani 1 1 d .
N6 N 0.5536(3) 0.5411(2) 0.4154(2) 0.0560(12) Uani 1 1 d .
N7 N 0.7433(3) 0.7630(2) 0.64236(19) 0.0531(12) Uani 1 1 d .
N8 N 0.8506(3) 0.8558(2) 0.71063(18) 0.0422(10) Uani 1 1 d .
O1 O -0.0153(2) -0.02143(17) -0.15415(15) 0.0474(9) Uani 1 1 d .
O2 O -0.1508(3) 0.03497(18) -0.24105(15) 0.0546(10) Uani 1 1 d .
O3 O -0.2722(2) 0.04029(19) -0.16942(17) 0.0583(10) Uani 1 1 d .
O4 O -0.3201(2) 0.16112(18) -0.21715(16) 0.0546(11) Uani 1 1 d .
O5 O -0.0095(3) 0.48050(19) 0.20745(17) 0.0618(10) Uani 1 1 d .
O6 O -0.0543(3) 0.5709(2) 0.12115(18) 0.0710(12) Uani 1 1 d .
O7 O 0.4462(3) 0.3504(2) 0.19298(17) 0.0643(11) Uani 1 1 d .
O8 O 0.4526(3) 0.2457(3) 0.25850(19) 0.0895(15) Uani 1 1 d .
O1W O 0.6275(3) 0.1721(2) 0.2984(2) 0.176(3) Uani 1 1 d GD
H1W H 0.6118 0.2024 0.2630 0.264 Uiso 1 1 d GD
H2W H 0.5809 0.1467 0.2966 0.264 Uiso 1 1 d GD
O2W O 0.1478(4) 0.9447(3) 0.9817(2) 0.1017(15) Uani 1 1 d GD
H3W H 0.1660 0.8968 0.9897 0.153 Uiso 1 1 d GD
H4W H 0.1048 0.9565 0.9916 0.153 Uiso 1 1 d GD

loop_
_atom_site_aniso_label
_atom_site_aniso_U_11
_atom_site_aniso_U_22
_atom_site_aniso_U_33
_atom_site_aniso_U_23
_atom_site_aniso_U_13
_atom_site_aniso_U_12
C1 0.054(3) 0.037(2) 0.045(2) -0.0083(19) 0.035(2) -0.010(2)
C2 0.042(3) 0.036(2) 0.029(2) -0.0108(18) 0.017(2) -0.005(2)
C3 0.046(3) 0.042(3) 0.029(2) -0.0113(19) 0.019(2) -0.006(2)
C4 0.046(3) 0.053(3) 0.030(2) -0.009(2) 0.017(2) -0.004(3)
C5 0.036(3) 0.054(3) 0.037(2) -0.008(2) 0.016(2) 0.003(2)
C6 0.054(3) 0.033(2) 0.040(2) -0.0044(19) 0.024(2) 0.001(2)
C7 0.041(3) 0.045(3) 0.031(2) -0.0092(19) 0.015(2) -0.007(2)
C8 0.047(3) 0.045(3) 0.033(2) -0.0117(19) 0.019(2) 0.003(2)
C9 0.037(3) 0.041(2) 0.034(2) -0.0139(19) 0.018(2) -0.003(2)
C10 0.036(3) 0.063(3) 0.035(2) -0.001(2) 0.008(2) -0.005(3)
C11 0.057(3) 0.052(3) 0.050(3) -0.008(2) 0.024(3) -0.012(3)
C12 0.034(3) 0.059(3) 0.032(2) -0.008(2) 0.008(2) -0.009(3)
C13 0.048(3) 0.054(3) 0.036(2) -0.005(2) 0.015(2) 0.003(3)
C14 0.042(3) 0.044(3) 0.041(2) -0.014(2) 0.012(2) -0.005(2)
C15 0.032(3) 0.072(3) 0.037(2) -0.003(2) 0.011(2) -0.012(3)
C16 0.045(3) 0.039(3) 0.043(2) -0.009(2) 0.022(2) -0.005(2)
C17 0.063(3) 0.056(3) 0.034(2) -0.006(2) 0.021(2) 0.008(3)
C18 0.067(4) 0.040(3) 0.050(3) -0.010(2) 0.026(3) 0.008(3)
C19 0.056(3) 0.042(3) 0.049(2) -0.010(2) 0.033(2) 0.000(2)
C20 0.069(3) 0.056(3) 0.037(2) -0.011(2) 0.029(2) -0.001(3)
C21 0.061(3) 0.046(3) 0.046(2) -0.009(2) 0.030(2) 0.007(3)
C22 0.062(3) 0.049(3) 0.058(3) -0.017(2) 0.038(2) 0.003(3)
C23 0.063(4) 0.255(8) 0.173(5) 0.160(5) 0.072(4) 0.066(5)
C24 0.093(5) 0.343(10) 0.213(6) 0.225(6) 0.096(5) 0.100(7)
C25 0.055(3) 0.075(3) 0.061(3) 0.023(3) 0.029(3) 0.013(3)
C26 0.047(3) 0.051(3) 0.053(3) 0.018(2) 0.016(3) 0.014(3)
C27 0.052(4) 0.053(3) 0.044(3) 0.003(2) 0.008(3) -0.001(3)
C28 0.056(3) 0.044(3) 0.043(2) -0.001(2) 0.016(3) 0.006(3)
C29 0.055(3) 0.039(3) 0.040(2) 0.013(2) 0.019(2) 0.016(2)
C30 0.052(3) 0.042(3) 0.054(3) 0.000(2) 0.016(3) 0.011(3)
C31 0.070(4) 0.043(3) 0.089(4) 0.007(3) 0.021(4) 0.005(3)
C32 0.076(5) 0.049(3) 0.079(4) -0.001(3) 0.017(4) 0.006(3)
C33 0.111(5) 0.092(4) 0.037(3) 0.006(3) 0.032(3) 0.053(4)
C34 0.117(5) 0.094(4) 0.036(2) 0.008(3) 0.039(3) 0.054(4)
C35 0.061(3) 0.038(3) 0.048(2) 0.004(2) 0.034(2) 0.015(2)
C36 0.064(4) 0.087(4) 0.081(3) -0.038(3) 0.044(3) -0.028(3)
C37 0.073(3) 0.091(4) 0.093(3) -0.047(3) 0.059(3) -0.034(3)
C38 0.048(3) 0.061(3) 0.050(3) -0.021(2) 0.028(2) -0.016(3)
C39 0.070(3) 0.038(3) 0.047(2) -0.013(2) 0.036(2) -0.014(3)
C40 0.062(3) 0.058(3) 0.044(2) -0.008(2) 0.030(2) -0.014(3)
C41 0.075(4) 0.041(3) 0.054(3) -0.008(2) 0.036(3) -0.006(3)
C42 0.060(3) 0.046(3) 0.046(2) -0.014(2) 0.029(2) -0.017(3)
C43 0.065(4) 0.050(3) 0.052(3) -0.007(2) 0.026(3) -0.003(3)
C44 0.055(3) 0.045(3) 0.054(3) -0.009(2) 0.026(3) -0.006(3)
C45 0.066(4) 0.082(4) 0.065(3) -0.010(3) 0.008(4) 0.001(4)
C46 0.067(4) 0.088(4) 0.044(3) 0.003(3) 0.015(3) -0.003(3)
C47 0.061(3) 0.051(3) 0.050(2) -0.009(2) 0.039(2) -0.014(3)
C48 0.117(4) 0.108(4) 0.085(3) -0.057(3) 0.077(3) -0.061(4)
C49 0.121(4) 0.119(5) 0.088(3) -0.052(3) 0.082(3) -0.071(4)
C117 0.047(3) 0.040(3) 0.068(3) 0.015(2) 0.018(3) 0.009(3)
Co1 0.0422(4) 0.0433(4) 0.0355(3) -0.0029(3) 0.0138(3) -0.0013(3)
Co2 0.0518(4) 0.0312(3) 0.0331(3) 0.0006(2) 0.0210(3) 0.0007(3)
N1 0.039(3) 0.065(3) 0.046(2) 0.008(2) 0.012(2) 0.008(2)
N2 0.068(3) 0.068(3) 0.074(3) 0.032(2) 0.041(2) 0.023(3)
N3 0.054(3) 0.043(2) 0.0362(19) 0.0026(17) 0.0174(19) 0.013(2)
N4 0.057(3) 0.047(2) 0.0345(19) 0.0052(17) 0.0231(19) 0.016(2)
N5 0.048(2) 0.061(2) 0.047(2) -0.0198(19) 0.026(2) -0.020(2)
N6 0.063(3) 0.059(2) 0.050(2) -0.0284(19) 0.032(2) -0.026(2)
N7 0.065(3) 0.056(2) 0.046(2) -0.0195(18) 0.034(2) -0.021(2)
N8 0.053(2) 0.042(2) 0.0381(18) -0.0123(16) 0.0279(18) -0.0067(19)
O1 0.058(2) 0.0414(17) 0.0429(16) -0.0082(14) 0.0256(16) 0.0037(17)
O2 0.063(2) 0.0511(19) 0.0345(16) -0.0094(14) 0.0139(17) 0.0000(18)
O3 0.050(2) 0.054(2) 0.0616(19) 0.0018(16) 0.0219(18) -0.0099(18)
O4 0.036(2) 0.0444(18) 0.0535(19) -0.0038(15) 0.0011(18) -0.0039(17)
O5 0.076(2) 0.066(2) 0.0504(17) -0.0220(16) 0.0380(17) -0.004(2)
O6 0.090(3) 0.053(2) 0.071(2) -0.0255(17) 0.041(2) 0.002(2)
O7 0.042(2) 0.069(2) 0.059(2) -0.0120(18) 0.0092(19) -0.009(2)
O8 0.063(3) 0.117(3) 0.058(2) 0.011(2) 0.009(2) -0.028(3)
O1W 0.232(7) 0.119(4) 0.162(4) 0.026(3) 0.089(5) -0.016(5)
O2W 0.122(3) 0.099(3) 0.094(3) 0.016(2) 0.062(3) 0.041(3)

loop_
_atom_type_symbol
_atom_type_description
_atom_type_scat_dispersion_real
_atom_type_scat_dispersion_imag
_atom_type_scat_source
C C 0.0033 0.0016 'International Tables Vol C Tables 4.2.6.8 and 6.1.1.4'
H H 0.0000 0.0000 'International Tables Vol C Tables 4.2.6.8 and 6.1.1.4'
N N 0.0061 0.0033 'International Tables Vol C Tables 4.2.6.8 and 6.1.1.4'
O O 0.0106 0.0060 'International Tables Vol C Tables 4.2.6.8 and 6.1.1.4'
Co Co 0.3494 0.9721 'International Tables Vol C Tables 4.2.6.8 and 6.1.1.4'

loop_
_geom_angle_atom_site_label_1
_geom_angle_atom_site_label_2
_geom_angle_atom_site_label_3
_geom_angle
_geom_angle_site_symmetry_1
_geom_angle_site_symmetry_3
O2 C1 O1 122.7(4) . .
O2 C1 C2 120.0(4) . .
O1 C1 C2 117.0(4) . .
C8 C2 C3 118.4(4) . .
C8 C2 C1 120.6(4) . .
C3 C2 C1 120.7(4) . .
C2 C3 C5 118.8(4) . .
C2 C3 C4 122.9(4) . .
C5 C3 C4 117.8(4) . .
O3 C4 O4 122.0(5) . .
O3 C4 C3 119.5(4) . .
O4 C4 C3 118.0(4) . .
O3 C4 Co1 71.3(3) . 4_465
O4 C4 Co1 50.9(3) . 4_465
C3 C4 Co1 165.0(3) . 4_465
C6 C5 C3 123.3(5) . .
C6 C5 H5 118.3 . .
C3 C5 H5 118.3 . .
C5 C6 C7 117.5(4) . .
C5 C6 C16 119.4(5) . .
C7 C6 C16 122.9(4) . .
C6 C7 C8 119.0(4) . .
C6 C7 C9 120.7(4) . .
C8 C7 C9 120.3(4) . .
C2 C8 C7 122.8(5) . .
C2 C8 H8 118.6 . .
C7 C8 H8 118.6 . .
C10 C9 C14 120.2(4) . .
C10 C9 C7 120.7(4) . .
C14 C9 C7 119.1(4) . .
C11 C10 C9 119.7(4) . .
C11 C10 H10 120.1 . .
C9 C10 H10 120.2 . .
C10 C11 C12 121.2(5) . .
C10 C11 H11 119.4 . .
C12 C11 H11 119.4 . .
C11 C12 C13 118.5(4) . .
C11 C12 C15 120.0(5) . .
C13 C12 C15 121.4(4) . .
C14 C13 C12 120.4(4) . .
C14 C13 H13 119.8 . .
C12 C13 H13 119.8 . .
C13 C14 C9 119.9(5) . .
C13 C14 H14 120.0 . .
C9 C14 H14 120.1 . .
O8 C15 O7 124.6(5) . .
O8 C15 C12 120.7(5) . .
O7 C15 C12 114.7(4) . .
C21 C16 C17 118.6(4) . .
C21 C16 C6 120.5(4) . .
C17 C16 C6 120.9(4) . .
C16 C17 C18 120.9(4) . .
C16 C17 H17 119.6 . .
C18 C17 H17 119.5 . .
C19 C18 C17 120.1(4) . .
C19 C18 H18 119.9 . .
C17 C18 H18 119.9 . .
C18 C19 C20 117.6(4) . .
C18 C19 C22 121.3(4) . .
C20 C19 C22 121.1(4) . .
C21 C20 C19 122.7(4) . .
C21 C20 H20 118.6 . .
C19 C20 H20 118.7 . .
C16 C21 C20 120.0(4) . .
C16 C21 H21 120.0 . .
C20 C21 H21 120.0 . .
O5 C22 O6 122.1(4) . .
O5 C22 C19 116.3(4) . .
O6 C22 C19 121.3(4) . .
N1 C23 C24 110.3(7) . .
N1 C23 C25 38.4(3) . .
C24 C23 C25 71.9(5) . .
N1 C23 H23 124.9 . .
C24 C23 H23 124.9 . .
C25 C23 H23 163.0 . .
N2 C24 C23 107.1(7) . .
N2 C24 H24 126.5 . .
C23 C24 H24 126.4 . .
N1 C25 N2 115.0(6) . .
N1 C25 C23 38.5(3) . .
N2 C25 C23 76.5(4) . .
N1 C25 H25 122.5 . .
N2 C25 H25 122.5 . .
C23 C25 H25 161.0 . .
C27 C26 C117 122.8(4) . .
C27 C26 N2 117.6(4) . .
C117 C26 N2 119.5(5) . .
C26 C27 C28 122.7(4) . .
C26 C27 H27 118.6 . .
C28 C27 H27 118.7 . .
C29 C28 C27 114.7(4) . .
C29 C28 C32 124.4(4) . .
C27 C28 C32 120.9(4) . .
C28 C29 C30 122.4(4) . .
C28 C29 N3 119.6(4) . .
C30 C29 N3 118.0(4) . .
C117 C30 C29 122.6(4) . .
C117 C30 H30 118.7 . .
C29 C30 H30 118.7 . .
C117 C31 H31A 109.5 . .
C117 C31 H31B 109.5 . .
H31A C31 H31B 109.5 . .
C117 C31 H31C 109.5 . .
H31A C31 H31C 109.5 . .
H31B C31 H31C 109.5 . .
C28 C32 H32A 109.5 . .
C28 C32 H32B 109.4 . .
H32A C32 H32B 109.5 . .
C28 C32 H32C 109.5 . .
H32A C32 H32C 109.5 . .
H32B C32 H32C 109.5 . .
C34 C33 N3 106.5(5) . .
C34 C33 H33 126.8 . .
N3 C33 H33 126.8 . .
C33 C34 N4 110.1(4) . .
C33 C34 H34 125.0 . .
N4 C34 H34 125.0 . .
N4 C35 N3 111.2(4) . .
N4 C35 H35 124.4 . .
N3 C35 H35 124.4 . .
N5 C36 C37 110.8(5) . .
N5 C36 H36 124.6 . .
C37 C36 H36 124.6 . .
C36 C37 N6 106.3(5) . .
C36 C37 H37 126.9 . .
N6 C37 H37 126.8 . .
N6 C38 N5 113.2(5) . .
N6 C38 H38 123.5 . .
N5 C38 H38 123.3 . .
C44 C39 C40 123.7(4) . .
C44 C39 N6 116.0(4) . .
C40 C39 N6 120.3(4) . .
C39 C40 C41 115.2(4) . .
C39 C40 C46 124.1(4) . .
C41 C40 C46 120.6(5) . .
C42 C41 C40 121.2(5) . .
C42 C41 H41 119.4 . .
C40 C41 H41 119.4 . .
C41 C42 C43 122.8(4) . .
C41 C42 N7 117.5(4) . .
C43 C42 N7 119.6(4) . .
C42 C43 C44 115.7(5) . .
C42 C43 C45 122.5(4) . .
C44 C43 C45 121.7(5) . .
C39 C44 C43 121.5(5) . .
C39 C44 H44 119.3 . .
C43 C44 H44 119.3 . .
C43 C45 H45A 109.5 . .
C43 C45 H45B 109.5 . .
H45A C45 H45B 109.5 . .
C43 C45 H45C 109.4 . .
H45A C45 H45C 109.5 . .
H45B C45 H45C 109.5 . .
C40 C46 H46A 109.4 . .
C40 C46 H46B 109.5 . .
H46A C46 H46B 109.5 . .
C40 C46 H46C 109.5 . .
H46A C46 H46C 109.5 . .
H46B C46 H46C 109.5 . .
N7 C47 N8 114.4(5) . .
N7 C47 H47 122.8 . .
N8 C47 H47 122.8 . .
C49 C48 N8 111.0(5) . .
C49 C48 H48 124.5 . .
N8 C48 H48 124.5 . .
C48 C49 N7 105.9(6) . .
C48 C49 H49 127.1 . .
N7 C49 H49 127.0 . .
C30 C117 C26 114.8(4) . .
C30 C117 C31 120.9(5) . .
C26 C117 C31 124.2(4) . .
O7 Co1 O4 111.0(2) . 4_666
O7 Co1 N5 104.4(2) . .
O4 Co1 N5 123.18(18) 4_666 .
O7 Co1 N1 93.4(2) . .
O4 Co1 N1 113.3(2) 4_666 .
N5 Co1 N1 107.2(2) . .
O7 Co1 O3 169.41(15) . 4_666
O4 Co1 O3 59.18(18) 4_666 4_666
N5 Co1 O3 85.33(19) . 4_666
N1 Co1 O3 87.59(19) . 4_666
O7 Co1 C4 140.96(18) . 4_666
O4 Co1 C4 29.97(14) 4_666 4_666
N5 Co1 C4 104.4(2) . 4_666
N1 Co1 C4 102.63(19) . 4_666
O3 Co1 C4 29.26(14) 4_666 4_666
O5 Co2 N8 128.19(17) 4_565 1_444
O5 Co2 O1 102.24(17) 4_565 .
N8 Co2 O1 110.76(18) 1_444 .
O5 Co2 N4 110.6(2) 4_565 1_545
N8 Co2 N4 99.4(2) 1_444 1_545
O1 Co2 N4 103.44(18) . 1_545
C23 N1 C25 103.1(5) . .
C23 N1 Co1 129.2(4) . .
C25 N1 Co1 127.2(4) . .
C24 N2 C25 104.2(5) . .
C24 N2 C26 124.8(6) . .
C25 N2 C26 130.9(5) . .
C35 N3 C33 106.8(4) . .
C35 N3 C29 127.9(4) . .
C33 N3 C29 125.3(4) . .
C35 N4 C34 105.5(4) . .
C35 N4 Co2 126.9(3) . 1_565
C34 N4 Co2 127.3(3) . 1_565
C38 N5 C36 104.2(5) . .
C38 N5 Co1 125.6(4) . .
C36 N5 Co1 129.5(4) . .
C38 N6 C37 105.5(4) . .
C38 N6 C39 126.2(5) . .
C37 N6 C39 128.2(5) . .
C47 N7 C49 106.2(4) . .
C47 N7 C42 127.0(4) . .
C49 N7 C42 126.8(5) . .
C47 N8 C48 102.5(4) . .
C47 N8 Co2 130.0(4) . 1_666
C48 N8 Co2 127.3(3) . 1_666
C1 O1 Co2 102.5(3) . .
C4 O3 Co1 79.5(3) . 4_465
C4 O4 Co1 99.1(3) . 4_465
C22 O5 Co2 109.4(3) . 4_566
C15 O7 Co1 129.3(3) . .
H1W O1W H2W 114.5 . .
H3W O2W H4W 114.6 . .

loop_
_geom_bond_atom_site_label_1
_geom_bond_atom_site_label_2
_geom_bond_distance
_geom_bond_site_symmetry_2
C1 O2 1.208(5) .
C1 O1 1.272(5) .
C1 C2 1.497(6) .
C2 C8 1.340(6) .
C2 C3 1.371(7) .
C3 C5 1.376(6) .
C3 C4 1.450(7) .
C4 O3 1.230(5) .
C4 O4 1.252(5) .
C4 Co1 2.474(7) 4_465
C5 C6 1.347(6) .
C5 H5 0.9300 .
C6 C7 1.379(7) .
C6 C16 1.479(6) .
C7 C8 1.384(6) .
C7 C9 1.449(6) .
C8 H8 0.9300 .
C9 C10 1.354(6) .
C9 C14 1.369(6) .
C10 C11 1.339(6) .
C10 H10 0.9300 .
C11 C12 1.364(6) .
C11 H11 0.9300 .
C12 C13 1.378(7) .
C12 C15 1.466(6) .
C13 C14 1.337(6) .
C13 H13 0.9300 .
C14 H14 0.9300 .
C15 O8 1.190(5) .
C15 O7 1.259(6) .
C16 C21 1.341(6) .
C16 C17 1.378(6) .
C17 C18 1.380(6) .
C17 H17 0.9300 .
C18 C19 1.357(6) .
C18 H18 0.9300 .
C19 C20 1.364(6) .
C19 C22 1.467(6) .
C20 C21 1.361(6) .
C20 H20 0.9300 .
C21 H21 0.9300 .
C22 O5 1.236(6) .
C22 O6 1.237(5) .
C23 N1 1.283(8) .
C23 C24 1.342(9) .
C23 C25 2.005(10) .
C23 H23 0.9300 .
C24 N2 1.289(10) .
C24 H24 0.9300 .
C25 N1 1.278(6) .
C25 N2 1.293(6) .
C25 H25 0.9300 .
C26 C27 1.350(7) .
C26 C117 1.367(7) .
C26 N2 1.419(6) .
C27 C28 1.370(6) .
C27 H27 0.9300 .
C28 C29 1.353(6) .
C28 C32 1.493(7) .
C29 C30 1.380(6) .
C29 N3 1.411(5) .
C30 C117 1.349(6) .
C30 H30 0.9300 .
C31 C117 1.508(7) .
C31 H31A 0.9600 .
C31 H31B 0.9600 .
C31 H31C 0.9600 .
C32 H32A 0.9600 .
C32 H32B 0.9600 .
C32 H32C 0.9600 .
C33 C34 1.318(7) .
C33 N3 1.337(6) .
C33 H33 0.9300 .
C34 N4 1.349(6) .
C34 H34 0.9300 .
C35 N4 1.282(5) .
C35 N3 1.334(6) .
C35 H35 0.9300 .
C36 N5 1.314(7) .
C36 C37 1.320(7) .
C36 H36 0.9300 .
C37 N6 1.340(7) .
C37 H37 0.9300 .
C38 N6 1.297(6) .
C38 N5 1.293(5) .
C38 H38 0.9300 .
C39 C44 1.321(6) .
C39 C40 1.381(7) .
C39 N6 1.419(6) .
C40 C41 1.382(6) .
C40 C46 1.470(7) .
C41 C42 1.349(6) .
C41 H41 0.9300 .
C42 C43 1.373(7) .
C42 N7 1.427(6) .
C43 C44 1.382(6) .
C43 C45 1.463(7) .
C44 H44 0.9300 .
C45 H45A 0.9600 .
C45 H45B 0.9600 .
C45 H45C 0.9600 .
C46 H46A 0.9600 .
C46 H46B 0.9600 .
C46 H46C 0.9600 .
C47 N7 1.280(6) .
C47 N8 1.306(5) .
C47 H47 0.9300 .
C48 C49 1.329(7) .
C48 N8 1.334(7) .
C48 H48 0.9300 .
C49 N7 1.338(7) .
C49 H49 0.9300 .
Co1 O7 1.872(5) .
Co1 O4 1.944(5) 4_666
Co1 N5 1.981(5) .
Co1 N1 1.983(5) .
Co1 O3 2.383(6) 4_666
Co1 C4 2.474(7) 4_666
Co2 O5 1.914(4) 4_565
Co2 N8 1.949(5) 1_444
Co2 O1 1.980(4) .
Co2 N4 1.998(5) 1_545
N4 Co2 1.998(5) 1_565
N8 Co2 1.949(5) 1_666
O3 Co1 2.383(6) 4_465
O4 Co1 1.944(5) 4_465
O5 Co2 1.914(4) 4_566
O1W H1W 0.8203 .
O1W H2W 0.8205 .
O2W H3W 0.8203 .
O2W H4W 0.8200 .
